data_7248609
loop_
_publ_author_name
'Yang, Shu-Jing'
'Bai, Yong-Ju'
'Qi, Jun-Chao'
'Huang, Xiao-Yun'
'Shen, Xin'
'Lu, Yan-Zi'
'Xia, Zhang-Tian'
'Lv, Hui-Peng'
'Liao, Wei-Qiang'

_publ_section_title
;
 A homochiral polar molecular piezoelectric material with phase transition
 and high piezoelectricity precisely designed by cyanomethyl group
 substitution
;
_journal_issue 22
_journal_name_full CrystEngComm
_journal_page_first 2883
_journal_page_last 2890
_journal_paper_doi 10.1039/D4CE00023D
_journal_volume 26
_journal_year 2024
_chemical_absolute_configuration S
_chemical_formula_moiety '2(Cl0.5 O2), C5 H13 N2'
_chemical_formula_sum 'C5 H13 Cl N2 O4'
_chemical_formula_weight 200.62
_space_group_crystal_system tetragonal
_space_group_IT_number 96
_space_group_name_Hall 'P 4nw 2abw'
_space_group_name_H-M_alt 'P 43 21 2'
_atom_sites_solution_hydrogens mixed
_atom_sites_solution_primary dual
_audit_creation_date 2023-11-23
_audit_creation_method
;
Olex2 1.5
(compiled 2023.08.24 svn.re1ec1418 for OlexSys, GUI svn.r6817)
;
_audit_update_record
;
2023-12-22 deposited with the CCDC.	2024-04-30 downloaded from the CCDC.
;
_cell_angle_alpha 90
_cell_angle_beta 90
_cell_angle_gamma 90
_cell_formula_units_Z 8
_cell_length_a 8.1484(2)
_cell_length_b 8.1484(2)
_cell_length_c 26.8449(11)
_cell_measurement_reflns_used 5633
_cell_measurement_temperature 172.8(2)
_cell_measurement_theta_max 30.7590
_cell_measurement_theta_min 2.6010
_cell_volume 1782.41(10)
_computing_cell_refinement 'CrysAlisPro 1.171.42.79a (Rigaku OD, 2022)'
_computing_data_collection 'CrysAlisPro 1.171.42.79a (Rigaku OD, 2022)'
_computing_data_reduction 'CrysAlisPro 1.171.42.79a (Rigaku OD, 2022)'
_computing_molecular_graphics 'Olex2 1.5 (Dolomanov et al., 2009)'
_computing_publication_material 'Olex2 1.5 (Dolomanov et al., 2009)'
_computing_structure_refinement 'SHELXL 2018/3 (Sheldrick, 2015)'
_computing_structure_solution 'SHELXT 2018/2 (Sheldrick, 2018)'
_diffrn_ambient_environment N~2~
_diffrn_ambient_temperature 172.8(2)
_diffrn_detector 'Hybrid Pixel Array Detector'
_diffrn_detector_area_resol_mean 10.0000
_diffrn_detector_type HyPix
_diffrn_measured_fraction_theta_full 1.000
_diffrn_measured_fraction_theta_max 0.841
_diffrn_measurement_details
;
List of Runs (angles in degrees, time in seconds):

  # Type    Start    End  Width  t~exp~   \w     \q     \k     \f   Frames
#--------------------------------------------------------------------------
  1  \w    -12.00  14.00   0.50    1.00    --   -5.14  28.00  -5.00   52
  2  \w     32.00  59.00   0.50    1.00    --   -5.14  28.00  -5.00   54
  3  \w    -18.00  26.00   0.50    1.00    --   -5.14 -99.00 -30.00   88
  4  \w     -7.00  27.00   0.50    1.00    --   -5.14 -99.00-150.00   68
;
_diffrn_measurement_device 'four-circle diffractometer'
_diffrn_measurement_device_type 'XtaLAB Synergy R, DW system, HyPix'
_diffrn_measurement_method '\w scans'
_diffrn_orient_matrix_type 'CrysAlisPro convention (1999,Acta A55,543-557)'
_diffrn_orient_matrix_UB_11 -0.0018542000
_diffrn_orient_matrix_UB_12 0.0270919000
_diffrn_orient_matrix_UB_13 -0.0251022000
_diffrn_orient_matrix_UB_21 0.0316658000
_diffrn_orient_matrix_UB_22 0.0772374000
_diffrn_orient_matrix_UB_23 0.0074673000
_diffrn_orient_matrix_UB_31 0.0810829000
_diffrn_orient_matrix_UB_32 -0.0295988000
_diffrn_orient_matrix_UB_33 -0.0034812000
_diffrn_radiation_monochromator mirror
_diffrn_radiation_probe x-ray
_diffrn_radiation_type 'Mo K\a'
_diffrn_radiation_wavelength 0.71073
_diffrn_reflns_av_R_equivalents 0.0261
_diffrn_reflns_av_unetI/netI 0.0244
_diffrn_reflns_Laue_measured_fraction_full 1.000
_diffrn_reflns_Laue_measured_fraction_max 0.841
_diffrn_reflns_limit_h_max 8
_diffrn_reflns_limit_h_min -11
_diffrn_reflns_limit_k_max 11
_diffrn_reflns_limit_k_min -10
_diffrn_reflns_limit_l_max 31
_diffrn_reflns_limit_l_min -33
_diffrn_reflns_number 8149
_diffrn_reflns_point_group_measured_fraction_full 1.000
_diffrn_reflns_point_group_measured_fraction_max 0.810
_diffrn_reflns_theta_full 25.242
_diffrn_reflns_theta_max 30.723
_diffrn_reflns_theta_min 2.612
_diffrn_source 'Rotating-anode X-ray tube'
_diffrn_source_type 'Rigaku (Mo) X-ray Source'
_exptl_absorpt_coefficient_mu 0.410
_exptl_absorpt_correction_T_max 1.00000
_exptl_absorpt_correction_T_min 0.67021
_exptl_absorpt_correction_type multi-scan
_exptl_absorpt_process_details
;
CrysAlisPro 1.171.42.79a (Rigaku Oxford Diffraction, 2022)
Empirical absorption correction using spherical harmonics,
implemented in SCALE3 ABSPACK scaling algorithm.
;
_exptl_crystal_colour 'clear light colourless'
_exptl_crystal_colour_lustre clear
_exptl_crystal_colour_modifier light
_exptl_crystal_colour_primary colourless
_exptl_crystal_density_diffrn 1.495
_exptl_crystal_description block
_exptl_crystal_F_000 848
_exptl_crystal_size_max 0.1
_exptl_crystal_size_mid 0.1
_exptl_crystal_size_min 0.1
_refine_diff_density_max 0.568
_refine_diff_density_min -0.479
_refine_diff_density_rms 0.057
_refine_ls_abs_structure_details
;
 Flack x determined using 712 quotients [(I+)-(I-)]/[(I+)+(I-)]
 (Parsons, Flack and Wagner, Acta Cryst. B69 (2013) 249-259).
;
_refine_ls_abs_structure_Flack 0.00(3)
_refine_ls_extinction_method none
_refine_ls_goodness_of_fit_ref 1.043
_refine_ls_hydrogen_treatment mixed
_refine_ls_matrix_type full
_refine_ls_number_parameters 128
_refine_ls_number_reflns 2248
_refine_ls_number_restraints 1
_refine_ls_restrained_S_all 1.076
_refine_ls_R_factor_all 0.0457
_refine_ls_R_factor_gt 0.0407
_refine_ls_shift/su_max 0.000
_refine_ls_shift/su_mean 0.000
_refine_ls_structure_factor_coef Fsqd
_refine_ls_weighting_details 'w=1/[\s^2^(Fo^2^)+(0.0525P)^2^+1.0487P] where P=(Fo^2^+2Fc^2^)/3'
_refine_ls_weighting_scheme calc
_refine_ls_wR_factor_gt 0.1015
_refine_ls_wR_factor_ref 0.1050
_reflns_Friedel_coverage 0.571
_reflns_Friedel_fraction_full 1.000
_reflns_Friedel_fraction_max 0.761
_reflns_number_gt 2055
_reflns_number_total 2248
_reflns_threshold_expression 'I > 2\s(I)'
_cod_data_source_file d4ce00023d2.cif
_cod_data_source_block ysj-s-hclo4-1-1-173k_auto
_cod_depositor_comments 'Adding full bibliography for 7248609--7248611.cif.'
_cod_original_cell_volume 1782.41(11)
_cod_database_code 7248609
_shelx_shelxl_version_number 2018/3
_chemical_oxdiff_formula 'C H O N Cl'
_shelx_space_group_comment
;
The symmetry employed for this shelxl refinement is uniquely defined
by the following loop, which should always be used as a source of
symmetry information in preference to the above space-group names.
They are only intended as comments.
;
_shelx_estimated_absorpt_t_max 0.960
_shelx_estimated_absorpt_t_min 0.960
_reflns_odcompleteness_completeness 99.83
_reflns_odcompleteness_iscentric 1
_reflns_odcompleteness_theta 26.32
_olex2_refinement_description
;
1. Restrained distances
 Cl2-O4 \\sim Cl2-O3
 with sigma of 0.02
2. Others
 Fixed Sof: O3(0.5)
3.a Ternary CH refined with riding coordinates:
 C2(H2A)
3.b Secondary CH2 refined with riding coordinates:
 C5(H5A,H5B), C4(H4A,H4B), C3(H3A,H3B)
3.c Idealised Me refined as rotating group:
 C1(H1C,H1D,H1E)
;
_olex2_submission_special_instructions 'No special instructions were received'
_oxdiff_exptl_absorpt_empirical_details
;
Empirical correction (ABSPACK) includes:
- Absorption correction using spherical harmonics
- Frame scaling
;
_oxdiff_exptl_absorpt_empirical_full_max 1.667
_oxdiff_exptl_absorpt_empirical_full_min 0.739

loop_
_space_group_symop_operation_xyz
'x, y, z'
'-x, -y, z+1/2'
'-y+1/2, x+1/2, z+3/4'
'y+1/2, -x+1/2, z+1/4'
'-x+1/2, y+1/2, -z+3/4'
'x+1/2, -y+1/2, -z+1/4'
'y, x, -z'
'-y, -x, -z+1/2'

loop_
_atom_site_label
_atom_site_type_symbol
_atom_site_fract_x
_atom_site_fract_y
_atom_site_fract_z
_atom_site_U_iso_or_equiv
_atom_site_adp_type
_atom_site_occupancy
_atom_site_site_symmetry_order
_atom_site_calc_flag
_atom_site_refinement_flags_posn
_atom_site_refinement_flags_adp
_atom_site_refinement_flags_occupancy
_atom_site_disorder_assembly
_atom_site_disorder_group
Cl1 Cl 0.17892(8) 0.82108(8) 0.250000 0.0267(2) Uani 1 2 d S T P . .
N1 N 0.5582(3) 0.8133(3) 0.33588(8) 0.0235(5) Uani 1 1 d . . . . .
N2 N 0.7086(3) 1.1267(3) 0.35707(9) 0.0259(5) Uani 1 1 d . . . . .
C2 C 0.4672(3) 0.9358(3) 0.36750(9) 0.0246(5) Uani 1 1 d . . . . .
H2A H 0.394097 1.003279 0.345715 0.029 Uiso 1 1 calc R U . . .
C5 C 0.6661(4) 0.8942(3) 0.29802(9) 0.0273(5) Uani 1 1 d . . . . .
H5A H 0.598490 0.960222 0.274830 0.033 Uiso 1 1 calc R U . . .
H5B H 0.725119 0.809874 0.278441 0.033 Uiso 1 1 calc R U . . .
C4 C 0.7882(3) 1.0039(3) 0.32442(9) 0.0267(6) Uani 1 1 d . . . . .
H4A H 0.862637 0.935057 0.344718 0.032 Uiso 1 1 calc R U . . .
H4B H 0.855548 1.061744 0.299244 0.032 Uiso 1 1 calc R U . . .
C3 C 0.5940(3) 1.0471(3) 0.39198(9) 0.0245(5) Uani 1 1 d . . . . .
H3A H 0.535597 1.133346 0.410945 0.029 Uiso 1 1 calc R U . . .
H3B H 0.658253 0.981367 0.416101 0.029 Uiso 1 1 calc R U . . .
C1 C 0.3631(4) 0.8447(4) 0.40556(12) 0.0370(7) Uani 1 1 d . . . . .
H1C H 0.286701 0.771395 0.388254 0.056 Uiso 1 1 calc R U . . .
H1D H 0.301108 0.923999 0.425524 0.056 Uiso 1 1 calc R U . . .
H1E H 0.434535 0.780018 0.427413 0.056 Uiso 1 1 calc R U . . .
O2 O 0.2103(5) 0.9905(3) 0.25812(10) 0.0709(10) Uani 1 1 d . . . . .
O1 O 0.2314(3) 0.7299(3) 0.29248(10) 0.0560(8) Uani 1 1 d . . . . .
Cl2 Cl 0.58946(8) 1.41054(8) 0.250000 0.0357(3) Uani 1 2 d DS T P . .
O4 O 0.7072(3) 1.2928(3) 0.250000 0.101(2) Uani 1 2 d DS T P A 1
O5 O 0.5500(4) 1.4864(5) 0.29418(12) 0.0865(13) Uani 1 1 d . . . . .
H1A H 0.495(5) 0.748(5) 0.3213(13) 0.038(9) Uiso 1 1 d . . . . .
H1B H 0.624(4) 0.748(4) 0.3549(13) 0.035(9) Uiso 1 1 d . . . . .
H2 H 0.662(4) 1.189(4) 0.3396(12) 0.022(8) Uiso 1 1 d . . . . .
O3 O 0.4610(7) 1.2686(7) 0.2629(2) 0.0585(15) Uani 0.5 1 d D . P A 2

loop_
_atom_site_aniso_label
_atom_site_aniso_U_11
_atom_site_aniso_U_22
_atom_site_aniso_U_33
_atom_site_aniso_U_23
_atom_site_aniso_U_13
_atom_site_aniso_U_12
Cl1 0.0273(3) 0.0273(3) 0.0256(4) 0.0002(3) 0.0002(3) 0.0005(3)
N1 0.0275(12) 0.0207(11) 0.0222(10) -0.0024(9) -0.0009(9) -0.0022(9)
N2 0.0338(13) 0.0181(10) 0.0256(11) 0.0000(9) -0.0017(9) 0.0002(9)
C2 0.0251(13) 0.0253(13) 0.0233(12) -0.0036(10) 0.0006(10) 0.0038(10)
C5 0.0353(14) 0.0260(13) 0.0205(12) -0.0023(10) 0.0037(11) -0.0006(11)
C4 0.0303(14) 0.0251(13) 0.0248(12) -0.0003(10) 0.0055(10) -0.0005(10)
C3 0.0275(13) 0.0255(13) 0.0205(11) -0.0039(10) 0.0008(10) 0.0014(10)
C1 0.0354(16) 0.0411(17) 0.0346(15) -0.0025(13) 0.0098(12) -0.0053(13)
O2 0.125(3) 0.0257(12) 0.0620(17) -0.0053(12) -0.0094(18) 0.0021(15)
O1 0.0539(16) 0.0596(17) 0.0545(15) 0.0307(13) -0.0175(12) -0.0159(13)
Cl2 0.0388(4) 0.0388(4) 0.0294(5) -0.0121(3) -0.0121(3) 0.0199(4)
O4 0.133(4) 0.133(4) 0.039(2) 0.009(2) 0.009(2) 0.109(4)
O5 0.071(2) 0.115(3) 0.073(2) -0.060(2) -0.0126(17) 0.035(2)
O3 0.047(3) 0.065(4) 0.064(3) 0.014(3) -0.002(3) -0.021(3)

loop_
_atom_type_symbol
_atom_type_description
_atom_type_scat_dispersion_real
_atom_type_scat_dispersion_imag
_atom_type_scat_source
C C 0.0033 0.0016 'International Tables Vol C Tables 4.2.6.8 and 6.1.1.4'
H H 0.0000 0.0000 'International Tables Vol C Tables 4.2.6.8 and 6.1.1.4'
Cl Cl 0.1484 0.1585 'International Tables Vol C Tables 4.2.6.8 and 6.1.1.4'
N N 0.0061 0.0033 'International Tables Vol C Tables 4.2.6.8 and 6.1.1.4'
O O 0.0106 0.0060 'International Tables Vol C Tables 4.2.6.8 and 6.1.1.4'

loop_
_geom_angle_atom_site_label_1
_geom_angle_atom_site_label_2
_geom_angle_atom_site_label_3
_geom_angle
_geom_angle_site_symmetry_1
_geom_angle_site_symmetry_3
_geom_angle_publ_flag
O2 Cl1 O2 111.9(3) 8_665 . ?
O2 Cl1 O1 108.67(18) 8_665 . ?
O2 Cl1 O1 109.23(17) . . ?
O2 Cl1 O1 109.23(17) 8_665 8_665 ?
O2 Cl1 O1 108.67(18) . 8_665 ?
O1 Cl1 O1 109.1(3) . 8_665 ?
C2 N1 H1A 112(3) . . ?
C2 N1 H1B 111(2) . . ?
C5 N1 C2 112.3(2) . . ?
C5 N1 H1A 109(2) . . ?
C5 N1 H1B 107(2) . . ?
H1A N1 H1B 104(3) . . ?
C4 N2 H2 107(2) . . ?
C3 N2 C4 110.9(2) . . ?
C3 N2 H2 111(2) . . ?
N1 C2 H2A 109.2 . . ?
N1 C2 C3 107.7(2) . . ?
N1 C2 C1 109.3(2) . . ?
C3 C2 H2A 109.2 . . ?
C1 C2 H2A 109.2 . . ?
C1 C2 C3 112.3(2) . . ?
N1 C5 H5A 109.8 . . ?
N1 C5 H5B 109.8 . . ?
N1 C5 C4 109.2(2) . . ?
H5A C5 H5B 108.3 . . ?
C4 C5 H5A 109.8 . . ?
C4 C5 H5B 109.8 . . ?
N2 C4 C5 112.9(2) . . ?
N2 C4 H4A 109.0 . . ?
N2 C4 H4B 109.0 . . ?
C5 C4 H4A 109.0 . . ?
C5 C4 H4B 109.0 . . ?
H4A C4 H4B 107.8 . . ?
N2 C3 C2 114.7(2) . . ?
N2 C3 H3A 108.6 . . ?
N2 C3 H3B 108.6 . . ?
C2 C3 H3A 108.6 . . ?
C2 C3 H3B 108.6 . . ?
H3A C3 H3B 107.6 . . ?
C2 C1 H1C 109.5 . . ?
C2 C1 H1D 109.5 . . ?
C2 C1 H1E 109.5 . . ?
H1C C1 H1D 109.5 . . ?
H1C C1 H1E 109.5 . . ?
H1D C1 H1E 109.5 . . ?
O4 Cl2 O5 118.88(15) . 8_775 ?
O4 Cl2 O5 118.88(15) . . ?
O4 Cl2 O3 87.2(2) . 8_775 ?
O5 Cl2 O5 122.2(3) . 8_775 ?
O5 Cl2 O3 93.6(3) 8_775 . ?
O5 Cl2 O3 93.6(3) . 8_775 ?
O5 Cl2 O3 89.1(3) . . ?
O5 Cl2 O3 89.1(3) 8_775 8_775 ?
O3 Cl2 O3 174.4(5) . 8_775 ?

loop_
_geom_bond_atom_site_label_1
_geom_bond_atom_site_label_2
_geom_bond_distance
_geom_bond_site_symmetry_2
_geom_bond_publ_flag
Cl1 O2 1.421(3) 8_665 ?
Cl1 O2 1.421(3) . ?
Cl1 O1 1.427(2) 8_665 ?
Cl1 O1 1.427(2) . ?
N1 C2 1.505(3) . ?
N1 C5 1.497(4) . ?
N1 H1A 0.84(4) . ?
N1 H1B 0.92(4) . ?
N2 C4 1.480(3) . ?
N2 C3 1.473(4) . ?
N2 H2 0.78(3) . ?
C2 H2A 1.0000 . ?
C2 C3 1.523(4) . ?
C2 C1 1.521(4) . ?
C5 H5A 0.9900 . ?
C5 H5B 0.9900 . ?
C5 C4 1.513(4) . ?
C4 H4A 0.9900 . ?
C4 H4B 0.9900 . ?
C3 H3A 0.9900 . ?
C3 H3B 0.9900 . ?
C1 H1C 0.9800 . ?
C1 H1D 0.9800 . ?
C1 H1E 0.9800 . ?
Cl2 O4 1.356(4) . ?
Cl2 O5 1.375(3) . ?
Cl2 O5 1.376(3) 8_775 ?
Cl2 O3 1.599(5) . ?
Cl2 O3 1.599(5) 8_775 ?

loop_
_geom_hbond_atom_site_label_D
_geom_hbond_atom_site_label_H
_geom_hbond_atom_site_label_A
_geom_hbond_distance_DH
_geom_hbond_distance_HA
_geom_hbond_distance_DA
_geom_hbond_angle_DHA
_geom_hbond_site_symmetry_A
_geom_hbond_publ_flag
N1 H1A O1 0.84(4) 2.29(4) 2.985(4) 141(3) . yes
N1 H1A O5 0.84(4) 2.30(4) 2.890(4) 128(3) 1_545 yes
N1 H1B N2 0.92(4) 1.97(4) 2.875(3) 172(3) 5_645 yes

loop_
_geom_torsion_atom_site_label_1
_geom_torsion_atom_site_label_2
_geom_torsion_atom_site_label_3
_geom_torsion_atom_site_label_4
_geom_torsion
_geom_torsion_site_symmetry_1
_geom_torsion_site_symmetry_2
_geom_torsion_site_symmetry_3
_geom_torsion_site_symmetry_4
_geom_torsion_publ_flag
N1 C2 C3 N2 54.3(3) . . . . ?
N1 C5 C4 N2 -55.8(3) . . . . ?
C2 N1 C5 C4 58.5(3) . . . . ?
C5 N1 C2 C3 -56.8(3) . . . . ?
C5 N1 C2 C1 -179.0(2) . . . . ?
C4 N2 C3 C2 -53.1(3) . . . . ?
C3 N2 C4 C5 53.0(3) . . . . ?
C1 C2 C3 N2 174.6(2) . . . . ?
